data_2215188
loop_
_publ_author_name
'Zhong-Lu You'
'Wei-Min Dai'
'Yi-Qiao Hu'

_publ_section_title
;
 2-Hydroxypyridinium 2,4,6-trinitrophenolate
;
_journal_coeditor_code KP2123
_journal_issue 9
_journal_name_full 'Acta Crystallographica Section E'
_journal_page_first o3735
_journal_page_last o3735
_journal_paper_doi 10.1107/S160053680703872X
_journal_volume 63
_journal_year 2007
_chemical_formula_iupac 'C5 H6 N O +, C6 H2 N3 O7 -'
_chemical_formula_moiety 'C5 H6 N O +, C6 H2 N3 O7 -'
_chemical_formula_sum 'C11 H8 N4 O8'
_chemical_formula_weight 324.21
_chemical_name_systematic
;
2-Hydroxypyridinium 2,4,6-trinitrophenolate
;
_space_group_IT_number 14
_symmetry_cell_setting monoclinic
_symmetry_space_group_name_Hall '-P 2ybc'
_symmetry_space_group_name_H-M 'P 1 21/c 1'
_atom_sites_solution_hydrogens geom
_atom_sites_solution_primary direct
_atom_sites_solution_secondary difmap
_audit_creation_method SHELXL-97
_cell_angle_alpha 90.00
_cell_angle_beta 93.128(4)
_cell_angle_gamma 90.00
_cell_formula_units_Z 4
_cell_length_a 12.360(3)
_cell_length_b 3.7323(10)
_cell_length_c 27.575(7)
_cell_measurement_reflns_used 718
_cell_measurement_temperature 298(2)
_cell_measurement_theta_max 24.37
_cell_measurement_theta_min 2.22
_cell_volume 1270.2(6)
_computing_cell_refinement SMART
_computing_data_collection 'SMART (Bruker, 1998)'
_computing_data_reduction 'SAINT (Bruker, 1998)'
_computing_molecular_graphics 'SHELXTL (Sheldrick, 1997b)'
_computing_publication_material SHELXTL
_computing_structure_refinement 'SHELXL97 (Sheldrick, 1997a)'
_computing_structure_solution 'SHELXS97 (Sheldrick, 1997a)'
_diffrn_ambient_temperature 298(2)
_diffrn_measured_fraction_theta_full 0.997
_diffrn_measured_fraction_theta_max 0.997
_diffrn_measurement_device_type 'Bruker SMART 1000 CCD area-detector'
_diffrn_measurement_method \w
_diffrn_radiation_monochromator graphite
_diffrn_radiation_source 'fine-focus sealed tube'
_diffrn_radiation_type MoK\a
_diffrn_radiation_wavelength 0.71073
_diffrn_reflns_av_R_equivalents 0.0812
_diffrn_reflns_av_sigmaI/netI 0.0889
_diffrn_reflns_limit_h_max 15
_diffrn_reflns_limit_h_min -15
_diffrn_reflns_limit_k_max 4
_diffrn_reflns_limit_k_min -4
_diffrn_reflns_limit_l_max 34
_diffrn_reflns_limit_l_min -34
_diffrn_reflns_number 9449
_diffrn_reflns_theta_full 26.50
_diffrn_reflns_theta_max 26.50
_diffrn_reflns_theta_min 1.48
_diffrn_standards_number 0
_exptl_absorpt_coefficient_mu 0.148
_exptl_absorpt_correction_T_max 0.9956
_exptl_absorpt_correction_T_min 0.9364
_exptl_absorpt_correction_type multi-scan
_exptl_absorpt_process_details '(SADABS; Sheldrick, 1996)'
_exptl_crystal_colour yellow
_exptl_crystal_density_diffrn 1.695
_exptl_crystal_density_method 'not measured'
_exptl_crystal_description needle
_exptl_crystal_F_000 664
_exptl_crystal_size_max 0.45
_exptl_crystal_size_mid 0.03
_exptl_crystal_size_min 0.03
_refine_diff_density_max 0.256
_refine_diff_density_min -0.280
_refine_ls_extinction_coef 0.012(2)
_refine_ls_extinction_expression Fc^*^=kFc[1+0.001xFc^2^\l^3^/sin(2\q)]^-1/4^
_refine_ls_extinction_method SHELXL97
_refine_ls_goodness_of_fit_ref 1.023
_refine_ls_hydrogen_treatment mixed
_refine_ls_matrix_type full
_refine_ls_number_parameters 215
_refine_ls_number_reflns 2633
_refine_ls_number_restraints 2
_refine_ls_restrained_S_all 1.023
_refine_ls_R_factor_all 0.1284
_refine_ls_R_factor_gt 0.0665
_refine_ls_shift/su_max 0.000
_refine_ls_shift/su_mean 0.000
_refine_ls_structure_factor_coef Fsqd
_refine_ls_weighting_details 'calc w=1/[\s^2^(Fo^2^)+(0.0695P)^2^] where P=(Fo^2^+2Fc^2^)/3'
_refine_ls_weighting_scheme calc
_refine_ls_wR_factor_gt 0.1434
_refine_ls_wR_factor_ref 0.1699
_reflns_number_gt 1468
_reflns_number_total 2633
_reflns_threshold_expression I>2\s(I)
_cod_data_source_file kp2123.cif
_cod_data_source_block I
_cod_original_sg_symbol_H-M 'P 21/c'
_cod_database_code 2215188
_cod_database_fobs_code 2215188

loop_
_symmetry_equiv_pos_as_xyz
'x, y, z'
'-x, y+1/2, -z+1/2'
'-x, -y, -z'
'x, -y-1/2, z-1/2'

loop_
_atom_site_type_symbol
_atom_site_label
_atom_site_fract_x
_atom_site_fract_y
_atom_site_fract_z
_atom_site_U_iso_or_equiv
_atom_site_adp_type
_atom_site_calc_flag
_atom_site_refinement_flags
_atom_site_occupancy
O O1 0.08847(19) 0.7094(8) 0.47182(8) 0.0498(7) Uani d D 1
O O2 0.19824(18) 0.3631(7) 0.41230(8) 0.0510(7) Uani d . 1
O O3 0.02968(19) 0.7159(7) 0.36716(9) 0.0560(8) Uani d . 1
O O4 -0.01971(19) 0.4424(8) 0.30070(9) 0.0646(9) Uani d . 1
O O5 0.2730(2) 0.3254(9) 0.19155(9) 0.0718(10) Uani d . 1
O O6 0.4134(2) 0.0296(8) 0.21813(9) 0.0625(9) Uani d . 1
O O7 0.4813(2) -0.1360(8) 0.38769(9) 0.0628(8) Uani d . 1
O O8 0.3973(2) 0.1652(9) 0.43928(9) 0.0698(9) Uani d . 1
N N1 0.2547(2) 0.5368(8) 0.50557(9) 0.0375(7) Uani d D 1
N N2 0.0490(2) 0.5260(8) 0.33235(10) 0.0401(8) Uani d . 1
N N3 0.3295(2) 0.1891(9) 0.22435(10) 0.0445(8) Uani d . 1
N N4 0.4074(2) 0.0611(8) 0.39779(10) 0.0396(7) Uani d . 1
C C1 0.1554(3) 0.6779(9) 0.51021(11) 0.0333(8) Uani d . 1
C C2 0.1262(3) 0.7854(9) 0.55578(11) 0.0385(9) Uani d . 1
H H2 0.0580 0.8824 0.5599 0.046 Uiso calc R 1
C C3 0.1985(3) 0.7474(9) 0.59448(12) 0.0450(10) Uani d . 1
H H3 0.1792 0.8195 0.6251 0.054 Uiso calc R 1
C C4 0.3011(3) 0.6021(10) 0.58887(12) 0.0451(10) Uani d . 1
H H4 0.3503 0.5773 0.6154 0.054 Uiso calc R 1
C C5 0.3270(3) 0.4985(9) 0.54424(12) 0.0426(9) Uani d . 1
H H5 0.3948 0.3999 0.5398 0.051 Uiso calc R 1
C C6 0.2276(2) 0.3217(9) 0.36964(11) 0.0316(8) Uani d . 1
C C7 0.1595(2) 0.3997(9) 0.32664(11) 0.0316(8) Uani d . 1
C C8 0.1906(2) 0.3560(9) 0.28060(11) 0.0332(8) Uani d . 1
H H8 0.1437 0.4126 0.2542 0.040 Uiso calc R 1
C C9 0.2940(3) 0.2251(9) 0.27358(11) 0.0338(8) Uani d . 1
C C10 0.3629(3) 0.1285(9) 0.31213(11) 0.0343(8) Uani d . 1
H H10 0.4308 0.0340 0.3068 0.041 Uiso calc R 1
C C11 0.3303(2) 0.1730(9) 0.35853(11) 0.0331(8) Uani d . 1
H H1A 0.271(3) 0.451(11) 0.4762(7) 0.080 Uiso d D 1
H H1 0.123(3) 0.645(12) 0.4472(9) 0.080 Uiso d D 1

loop_
_atom_site_aniso_label
_atom_site_aniso_U_11
_atom_site_aniso_U_22
_atom_site_aniso_U_33
_atom_site_aniso_U_12
_atom_site_aniso_U_13
_atom_site_aniso_U_23
O1 0.0418(15) 0.073(2) 0.0338(14) 0.0173(13) -0.0020(11) -0.0015(14)
O2 0.0495(15) 0.0755(19) 0.0279(13) 0.0175(14) 0.0009(11) -0.0038(13)
O3 0.0482(16) 0.073(2) 0.0474(15) 0.0188(14) 0.0067(12) -0.0105(14)
O4 0.0418(15) 0.098(2) 0.0530(17) 0.0125(15) -0.0116(13) -0.0109(16)
O5 0.075(2) 0.109(3) 0.0312(14) 0.0229(18) 0.0043(14) 0.0140(16)
O6 0.0513(17) 0.092(2) 0.0461(16) 0.0201(16) 0.0166(13) -0.0088(15)
O7 0.0494(16) 0.077(2) 0.0610(18) 0.0301(15) -0.0064(13) -0.0058(15)
O8 0.0608(18) 0.115(3) 0.0329(15) 0.0300(17) -0.0056(13) -0.0064(16)
N1 0.0374(16) 0.0421(19) 0.0334(16) 0.0037(14) 0.0048(13) 0.0026(14)
N2 0.0352(17) 0.050(2) 0.0350(16) 0.0052(15) 0.0000(14) 0.0050(15)
N3 0.0465(19) 0.057(2) 0.0307(16) -0.0029(16) 0.0091(14) -0.0016(15)
N4 0.0342(16) 0.047(2) 0.0372(17) 0.0021(15) -0.0028(13) -0.0009(15)
C1 0.0356(19) 0.031(2) 0.0332(18) -0.0004(16) 0.0003(15) 0.0027(15)
C2 0.041(2) 0.039(2) 0.0355(19) 0.0042(16) 0.0064(16) -0.0029(16)
C3 0.057(2) 0.048(2) 0.0309(19) -0.005(2) 0.0072(17) -0.0098(17)
C4 0.042(2) 0.056(3) 0.036(2) -0.0053(19) -0.0078(16) 0.0041(18)
C5 0.0341(19) 0.045(2) 0.048(2) 0.0061(17) -0.0020(17) 0.0097(19)
C6 0.0357(19) 0.0324(19) 0.0270(17) -0.0027(15) 0.0040(14) -0.0026(15)
C7 0.0274(17) 0.031(2) 0.0364(19) 0.0033(14) 0.0047(14) 0.0011(15)
C8 0.0338(19) 0.037(2) 0.0289(17) -0.0019(16) -0.0016(14) 0.0049(15)
C9 0.040(2) 0.036(2) 0.0262(17) -0.0033(16) 0.0063(14) -0.0026(15)
C10 0.0310(18) 0.033(2) 0.0390(19) -0.0003(15) 0.0078(15) -0.0016(16)
C11 0.0335(19) 0.035(2) 0.0303(17) 0.0011(15) -0.0020(14) 0.0019(16)

loop_
_atom_type_symbol
_atom_type_description
_atom_type_scat_dispersion_real
_atom_type_scat_dispersion_imag
_atom_type_scat_source
C C 0.0033 0.0016 'International Tables Vol C Tables 4.2.6.8 and 6.1.1.4'
H H 0.0000 0.0000 'International Tables Vol C Tables 4.2.6.8 and 6.1.1.4'
N N 0.0061 0.0033 'International Tables Vol C Tables 4.2.6.8 and 6.1.1.4'
O O 0.0106 0.0060 'International Tables Vol C Tables 4.2.6.8 and 6.1.1.4'

loop_
_geom_angle_atom_site_label_1
_geom_angle_atom_site_label_2
_geom_angle_atom_site_label_3
_geom_angle
C1 O1 H1 107(3)
C1 N1 C5 121.9(3)
C1 N1 H1A 118(3)
C5 N1 H1A 119(3)
O4 N2 O3 123.2(3)
O4 N2 C7 117.2(3)
O3 N2 C7 119.6(3)
O6 N3 O5 123.8(3)
O6 N3 C9 118.7(3)
O5 N3 C9 117.5(3)
O7 N4 O8 121.5(3)
O7 N4 C11 118.0(3)
O8 N4 C11 120.4(3)
O1 C1 N1 119.7(3)
O1 C1 C2 121.4(3)
N1 C1 C2 118.9(3)
C3 C2 C1 119.3(3)
C3 C2 H2 120.4
C1 C2 H2 120.4
C2 C3 C4 121.0(3)
C2 C3 H3 119.5
C4 C3 H3 119.5
C5 C4 C3 118.4(3)
C5 C4 H4 120.8
C3 C4 H4 120.8
C4 C5 N1 120.5(3)
C4 C5 H5 119.7
N1 C5 H5 119.7
O2 C6 C11 123.4(3)
O2 C6 C7 123.8(3)
C11 C6 C7 112.7(3)
C8 C7 C6 124.1(3)
C8 C7 N2 117.0(3)
C6 C7 N2 118.8(3)
C7 C8 C9 118.8(3)
C7 C8 H8 120.6
C9 C8 H8 120.6
C10 C9 C8 121.3(3)
C10 C9 N3 119.5(3)
C8 C9 N3 119.2(3)
C11 C10 C9 119.3(3)
C11 C10 H10 120.4
C9 C10 H10 120.4
C10 C11 C6 123.6(3)
C10 C11 N4 116.3(3)
C6 C11 N4 120.0(3)

loop_
_geom_bond_atom_site_label_1
_geom_bond_atom_site_label_2
_geom_bond_distance
O1 C1 1.313(4)
O1 H1 0.86(3)
O2 C6 1.260(3)
O3 N2 1.227(3)
O4 N2 1.224(3)
O5 N3 1.223(4)
O6 N3 1.216(3)
O7 N4 1.217(3)
O8 N4 1.221(3)
N1 C1 1.348(4)
N1 C5 1.361(4)
N1 H1A 0.906(10)
N2 C7 1.462(4)
N3 C9 1.456(4)
N4 C11 1.463(4)
C1 C2 1.385(4)
C2 C3 1.361(4)
C2 H2 0.9300
C3 C4 1.395(5)
C3 H3 0.9300
C4 C5 1.345(4)
C4 H4 0.9300
C5 H5 0.9300
C6 C11 1.434(4)
C6 C7 1.446(4)
C7 C8 1.356(4)
C8 C9 1.391(4)
C8 H8 0.9300
C9 C10 1.373(4)
C10 C11 1.372(4)
C10 H10 0.9300

loop_
_geom_hbond_atom_site_label_D
_geom_hbond_atom_site_label_H
_geom_hbond_atom_site_label_A
_geom_hbond_distance_DH
_geom_hbond_distance_HA
_geom_hbond_distance_DA
_geom_hbond_angle_DHA
O1 H1 O3 0.86(3) 2.45(3) 2.937(3) 117(3)
O1 H1 O2 0.86(3) 1.73(2) 2.539(3) 157(4)
N1 H1A O8 0.906(10) 2.18(3) 2.953(4) 142(3)
N1 H1A O2 0.906(10) 1.96(3) 2.707(4) 138(3)

loop_
_cod_related_entry_id
_cod_related_entry_database
_cod_related_entry_code
1 ChemSpider 21626592
